data_7132839
loop_
_publ_author_name
'Fujita, Masaki'
'Haketa, Yohei'
'Seki, Shu'
'Maeda, Hiromitsu'

_publ_section_title
;
 Substitution-pattern- and counteranion-dependent ion-pairing assemblies
 of heteroporphyrin-based &#x3c0;-electronic cations.
;
_journal_issue 31
_journal_name_full 'Chemical communications (Cambridge, England)'
_journal_page_first 4190
_journal_page_last 4193
_journal_paper_doi 10.1039/d4cc00806e
_journal_volume 60
_journal_year 2024
_chemical_formula_moiety 'C44 H28 N3 Pd S, C10 N5, C H Cl3'
_chemical_formula_sum 'C55 H29 Cl3 N8 Pd S'
_chemical_formula_weight 1046.67
_space_group_crystal_system triclinic
_space_group_IT_number 2
_space_group_name_Hall '-P 1'
_space_group_name_H-M_alt 'P -1'
_atom_sites_solution_hydrogens geom
_audit_creation_method SHELXL-2014/7
_audit_update_record
;
2023-07-07 deposited with the CCDC.	2024-03-12 downloaded from the CCDC.
;
_cell_angle_alpha 69.671(2)
_cell_angle_beta 82.618(2)
_cell_angle_gamma 65.328(2)
_cell_formula_units_Z 4
_cell_length_a 14.7468(4)
_cell_length_b 17.6065(4)
_cell_length_c 20.5210(4)
_cell_measurement_reflns_used 49257
_cell_measurement_temperature 90(2)
_cell_measurement_theta_max 29.234
_cell_measurement_theta_min 1.207
_cell_volume 4539.2(2)
_computing_cell_refinement 'Rapid Auto(Rigaku)'
_computing_data_collection 'Rapid Auto(Rigaku)'
_computing_data_reduction 'Rapid Auto(Rigaku)'
_computing_structure_refinement 'SHELXL-2014/7 (Sheldrick, 2014)'
_computing_structure_solution 'SHELXT (Sheldrick, 2014)'
_diffrn_ambient_temperature 90(2)
_diffrn_detector_area_resol_mean 13.33
_diffrn_measured_fraction_theta_full 0.998
_diffrn_measured_fraction_theta_max 0.998
_diffrn_measurement_device_type 'DECTRIS EIGER X 1M'
_diffrn_measurement_method 'Shutterless \w scans'
_diffrn_radiation_monochromator 'Si(111) Channel Cut'
_diffrn_radiation_type Synchrotron
_diffrn_radiation_wavelength 0.81070
_diffrn_reflns_av_R_equivalents 0.0489
_diffrn_reflns_av_unetI/netI 0.0528
_diffrn_reflns_Laue_measured_fraction_full 0.998
_diffrn_reflns_Laue_measured_fraction_max 0.998
_diffrn_reflns_limit_h_max 16
_diffrn_reflns_limit_h_min -17
_diffrn_reflns_limit_k_max 21
_diffrn_reflns_limit_k_min -21
_diffrn_reflns_limit_l_max 24
_diffrn_reflns_limit_l_min -24
_diffrn_reflns_number 49257
_diffrn_reflns_point_group_measured_fraction_full 0.998
_diffrn_reflns_point_group_measured_fraction_max 0.998
_diffrn_reflns_theta_full 29.106
_diffrn_reflns_theta_max 29.234
_diffrn_reflns_theta_min 1.207
_diffrn_source 'synchrotron radiation SPring-8 BL40XU'
_exptl_absorpt_coefficient_mu 0.962
_exptl_absorpt_correction_T_max 1.000
_exptl_absorpt_correction_T_min 0.706
_exptl_absorpt_correction_type multi-scan
_exptl_absorpt_process_details 'ABSCOR (T.Higashi, 2001)'
_exptl_crystal_colour brown
_exptl_crystal_density_diffrn 1.532
_exptl_crystal_density_meas ?
_exptl_crystal_description plate
_exptl_crystal_F_000 2112
_exptl_crystal_size_max 0.20
_exptl_crystal_size_mid 0.10
_exptl_crystal_size_min 0.02
_refine_diff_density_max 2.774
_refine_diff_density_min -2.232
_refine_diff_density_rms 0.130
_refine_ls_extinction_coef 0.00034(12)
_refine_ls_extinction_expression Fc^*^=kFc[1+0.001xFc^2^\l^3^/sin(2\q)]^-1/4^
_refine_ls_extinction_method 'SHELXL-2014/7 (Sheldrick 2014'
_refine_ls_goodness_of_fit_ref 1.039
_refine_ls_hydrogen_treatment mixed
_refine_ls_matrix_type full
_refine_ls_number_parameters 1258
_refine_ls_number_reflns 16604
_refine_ls_number_restraints 2
_refine_ls_restrained_S_all 1.039
_refine_ls_R_factor_all 0.0892
_refine_ls_R_factor_gt 0.0822
_refine_ls_shift/su_max 0.002
_refine_ls_shift/su_mean 0.000
_refine_ls_structure_factor_coef Fsqd
_refine_ls_weighting_details 'w=1/[\s^2^(Fo^2^)+(0.0447P)^2^+43.6219P] where P=(Fo^2^+2Fc^2^)/3'
_refine_ls_weighting_scheme calc
_refine_ls_wR_factor_gt 0.1797
_refine_ls_wR_factor_ref 0.1853
_reflns_Friedel_coverage 0.000
_reflns_number_gt 14850
_reflns_number_total 16604
_reflns_threshold_expression 'I > 2\s(I)'
_cod_data_source_file d4cc00806e2.cif
_cod_data_source_block mf_30-3_a
_cod_depositor_comments
;
The following automatic conversions were performed:

data item '_exptl_crystal_density_meas' value 'not measured' was
changed to '?' -- the value is perceived as not measured.

Automatic conversion script
Id: cif_fix_values 8170 2020-07-09 18:12:32Z antanas 

 Adding full bibliography for 7132834--7132840.cif.
;
_cod_original_cell_volume 4539.3(2)
_cod_database_code 7132839
_shelx_shelxl_version_number 2014/7
_shelx_space_group_comment
;
The symmetry employed for this shelxl refinement is uniquely defined
by the following loop, which should always be used as a source of
symmetry information in preference to the above space-group names.
They are only intended as comments.
;
_shelx_estimated_absorpt_t_min 0.831
_shelx_estimated_absorpt_t_max 0.981

loop_
_space_group_symop_operation_xyz
'x, y, z'
'-x, -y, -z'

loop_
_atom_site_label
_atom_site_type_symbol
_atom_site_fract_x
_atom_site_fract_y
_atom_site_fract_z
_atom_site_U_iso_or_equiv
_atom_site_adp_type
_atom_site_occupancy
_atom_site_site_symmetry_order
_atom_site_calc_flag
_atom_site_refinement_flags_posn
_atom_site_refinement_flags_adp
_atom_site_refinement_flags_occupancy
_atom_site_disorder_assembly
_atom_site_disorder_group
N11 N 1.2343(4) 0.1108(3) 0.1502(2) 0.0280(11) Uani 1 1 d . . . . .
N1 N 0.2504(5) 0.9404(3) 0.8329(2) 0.0367(14) Uani 1 1 d . . . . .
N20 N 1.1853(7) 0.3010(6) 0.1013(4) 0.0225(15) Uani 0.549(6) 1 d . . P A 1
S5 S 1.1255(3) 0.3041(2) 0.09356(16) 0.0282(11) Uani 0.451(6) 1 d . . P A 2
N19 N 1.1711(9) 0.1139(8) 0.2889(6) 0.0225(15) Uani 0.451(6) 1 d . . P A 3
S2 S 1.1148(3) 0.12432(18) 0.27571(14) 0.0274(9) Uani 0.549(6) 1 d . . P A 4
N18 N 0.3059(7) 0.7517(6) 0.8761(4) 0.0213(15) Uani 0.594(6) 1 d . . P B 5
S4 S 0.3641(4) 0.7420(3) 0.8857(2) 0.0342(14) Uani 0.406(6) 1 d . . P B 6
N21 N 0.3083(10) 0.9404(8) 0.6940(6) 0.0213(15) Uani 0.406(6) 1 d . . P B 7
S6 S 0.3644(2) 0.93726(17) 0.70220(12) 0.0264(9) Uani 0.594(6) 1 d . . P B 8
C1 C 0.1077(5) 0.8960(4) 1.0391(3) 0.0276(13) Uani 1 1 d . . . . .
H1 H 0.0619 0.9351 1.0015 0.033 Uiso 1 1 calc R U . . .
C2 C 0.0780(5) 0.8917(4) 1.1070(3) 0.0316(14) Uani 1 1 d . . . . .
H2 H 0.0124 0.9289 1.1154 0.038 Uiso 1 1 calc R U . . .
C3 C 0.1432(5) 0.8337(4) 1.1621(3) 0.0336(15) Uani 1 1 d . . . . .
H3 H 0.1222 0.8303 1.2084 0.040 Uiso 1 1 calc R U . . .
C4 C 0.2384(6) 0.7810(5) 1.1496(3) 0.0378(16) Uani 1 1 d . . . . .
H4 H 0.2836 0.7411 1.1874 0.045 Uiso 1 1 calc R U . . .
C5 C 0.2689(5) 0.7858(4) 1.0822(3) 0.0349(15) Uani 1 1 d . . . . .
H5 H 0.3351 0.7492 1.0742 0.042 Uiso 1 1 calc R U . . .
C6 C 0.2041(4) 0.8432(4) 1.0263(3) 0.0261(12) Uani 1 1 d . . . . .
C7 C 0.2367(5) 0.8447(4) 0.9539(3) 0.0286(13) Uani 1 1 d . . . . .
C8 C 0.2331(5) 0.9248(4) 0.9044(3) 0.0268(13) Uani 1 1 d . . . . .
C9 C 0.2046(4) 1.0049(4) 0.9186(3) 0.0263(12) Uani 1 1 d . . . . .
H9 H 0.1887 1.0124 0.9629 0.032 Uiso 1 1 calc R U . . .
C10 C 0.2039(5) 1.0691(4) 0.8580(3) 0.0276(13) Uani 1 1 d . . . . .
H10 H 0.1869 1.1293 0.8525 0.031(17) Uiso 1 1 calc R . . . .
C11 C 0.2332(5) 1.0306(4) 0.8035(3) 0.0281(13) Uani 1 1 d . . . . .
C12 C 0.2358(5) 1.0774(4) 0.7326(3) 0.0299(14) Uani 1 1 d . . . . .
C13 C 0.1938(5) 1.1762(4) 0.7094(3) 0.0302(14) Uani 1 1 d . . . . .
C14 C 0.0980(5) 1.2254(4) 0.7257(3) 0.0359(15) Uani 1 1 d . . . . .
H14 H 0.0577 1.1965 0.7535 0.043 Uiso 1 1 calc R U . . .
C15 C 0.0605(7) 1.3177(5) 0.7013(4) 0.048(2) Uani 1 1 d . . . . .
H15 H -0.0057 1.3514 0.7118 0.058 Uiso 1 1 calc R U . . .
C16 C 0.1187(8) 1.3594(5) 0.6625(4) 0.059(3) Uani 1 1 d . . . . .
H16 H 0.0931 1.4222 0.6464 0.071 Uiso 1 1 calc R U . . .
C17 C 0.2146(8) 1.3113(6) 0.6463(4) 0.059(3) Uani 1 1 d . . . . .
H17 H 0.2545 1.3409 0.6189 0.070 Uiso 1 1 calc R U . . .
C18 C 0.2524(6) 1.2201(5) 0.6698(3) 0.0423(18) Uani 1 1 d . . . . .
H18 H 0.3187 1.1871 0.6589 0.051 Uiso 1 1 calc R U . . .
C19 C 0.2722(5) 1.0389(4) 0.6813(3) 0.0331(14) Uani 1 1 d . . . . .
C20 C 0.2642(5) 1.0756(4) 0.6080(3) 0.0286(13) Uani 1 1 d . . . . .
H20 H 0.2314 1.1369 0.5834 0.034 Uiso 1 1 calc R U . . .
C21 C 0.3096(4) 1.0119(4) 0.5765(3) 0.0252(12) Uani 1 1 d . . . . .
H21 H 0.3113 1.0235 0.5277 0.030 Uiso 1 1 calc R U . . .
C22 C 0.3533(6) 0.9271(5) 0.6260(3) 0.0377(16) Uani 1 1 d . . . . .
C23 C 0.3998(5) 0.8446(4) 0.6178(3) 0.0279(13) Uani 1 1 d . . . . .
C24 C 0.4262(5) 0.8401(4) 0.5456(3) 0.0301(13) Uani 1 1 d . . . . .
C25 C 0.4817(5) 0.8842(4) 0.5043(3) 0.0324(14) Uani 1 1 d . . . . .
H25 H 0.5025 0.9185 0.5211 0.039 Uiso 1 1 calc R U . . .
C26 C 0.5072(5) 0.8788(5) 0.4382(3) 0.0401(16) Uani 1 1 d . . . . .
H26 H 0.5454 0.9095 0.4097 0.048 Uiso 1 1 calc R U . . .
C27 C 0.4777(5) 0.8293(5) 0.4138(3) 0.0371(16) Uani 1 1 d . . . . .
H27 H 0.4960 0.8255 0.3685 0.045 Uiso 1 1 calc R U . . .
C28 C 0.4216(5) 0.7849(4) 0.4545(3) 0.0335(14) Uani 1 1 d . . . . .
H28 H 0.4011 0.7506 0.4375 0.040 Uiso 1 1 calc R U . . .
C29 C 0.3953(5) 0.7910(4) 0.5206(3) 0.0297(13) Uani 1 1 d . . . . .
H29 H 0.3559 0.7612 0.5487 0.036 Uiso 1 1 calc R U . . .
C30 C 0.4227(4) 0.7632(4) 0.6725(3) 0.0248(12) Uani 1 1 d . . . . .
C31 C 0.4831(4) 0.6785(4) 0.6656(3) 0.0289(13) Uani 1 1 d . . . . .
H31 H 0.5190 0.6680 0.6256 0.035 Uiso 1 1 calc R U . . .
C32 C 0.4803(5) 0.6167(4) 0.7254(3) 0.0293(13) Uani 1 1 d . . . . .
H32 H 0.5138 0.5546 0.7352 0.035 Uiso 1 1 calc R U . . .
C33 C 0.4180(5) 0.6606(4) 0.7721(3) 0.0263(13) Uani 1 1 d . . . . .
C34 C 0.3902(5) 0.6177(4) 0.8372(3) 0.0292(13) Uani 1 1 d . . . . .
C35 C 0.4127(5) 0.5217(4) 0.8554(3) 0.0290(13) Uani 1 1 d . . . . .
C36 C 0.3776(5) 0.4925(4) 0.8132(3) 0.0326(14) Uani 1 1 d . . . . .
H36 H 0.3400 0.5339 0.7722 0.039 Uiso 1 1 calc R U . . .
C37 C 0.3967(5) 0.4038(5) 0.8302(4) 0.0387(16) Uani 1 1 d . . . . .
H37 H 0.3733 0.3840 0.8008 0.046 Uiso 1 1 calc R U . . .
C38 C 0.4506(5) 0.3440(4) 0.8910(4) 0.0379(16) Uani 1 1 d . . . . .
H38 H 0.4644 0.2830 0.9029 0.046 Uiso 1 1 calc R U . . .
C39 C 0.4835(5) 0.3719(5) 0.9333(3) 0.0367(16) Uani 1 1 d . . . . .
H39 H 0.5190 0.3304 0.9750 0.044 Uiso 1 1 calc R U . . .
C40 C 0.4660(5) 0.4600(4) 0.9165(3) 0.0313(14) Uani 1 1 d . . . . .
H40 H 0.4901 0.4788 0.9463 0.038 Uiso 1 1 calc R U . . .
C41 C 0.3425(5) 0.6583(5) 0.8874(3) 0.0362(15) Uani 1 1 d . . . . .
C42 C 0.3047(4) 0.6222(4) 0.9524(3) 0.0250(12) Uani 1 1 d . . . . .
H42 H 0.3072 0.5639 0.9706 0.030 Uiso 1 1 calc R U . . .
C43 C 0.2643(4) 0.6844(4) 0.9846(3) 0.0262(13) Uani 1 1 d . . . . .
H43 H 0.2359 0.6754 1.0294 0.031 Uiso 1 1 calc R U . . .
C44 C 0.2707(5) 0.7646(4) 0.9417(3) 0.0321(14) Uani 1 1 d . . . . .
N3 N 0.3857(4) 0.7517(3) 0.7396(2) 0.0270(11) Uani 1 1 d . . . . .
Pd1 Pd 0.32233(3) 0.84421(3) 0.78766(2) 0.02227(13) Uani 1 1 d . . . . .
C45 C 0.5625(5) 0.8039(4) 0.8388(3) 0.0330(14) Uani 1 1 d . . . . .
C46 C 0.5141(5) 0.8225(5) 0.8998(3) 0.0355(15) Uani 1 1 d . . . . .
C47 C 0.5716(5) 0.8681(4) 0.7768(3) 0.0342(15) Uani 1 1 d . . . . .
C48 C 0.5320(6) 0.9607(5) 0.7641(4) 0.0401(16) Uani 1 1 d . . . . .
C49 C 0.6212(5) 0.8249(5) 0.7282(3) 0.0343(15) Uani 1 1 d . . . . .
C50 C 0.6412(6) 0.8648(5) 0.6581(4) 0.0413(16) Uani 1 1 d . . . . .
C51 C 0.6449(5) 0.7340(5) 0.7606(3) 0.0352(15) Uani 1 1 d . . . . .
C52 C 0.6987(5) 0.6681(5) 0.7301(4) 0.0406(16) Uani 1 1 d . . . . .
C53 C 0.6081(5) 0.7209(4) 0.8286(3) 0.0329(14) Uani 1 1 d . . . . .
C54 C 0.6129(5) 0.6390(5) 0.8759(3) 0.0377(16) Uani 1 1 d . . . . .
N4 N 0.4735(5) 0.8380(4) 0.9476(3) 0.0440(15) Uani 1 1 d . . . . .
N5 N 0.4998(5) 1.0354(4) 0.7528(3) 0.0531(17) Uani 1 1 d . . . . .
N6 N 0.6566(5) 0.8957(5) 0.6012(3) 0.0482(16) Uani 1 1 d . . . . .
N7 N 0.7456(6) 0.6158(5) 0.7043(4) 0.062(2) Uani 1 1 d . . . . .
N8 N 0.6149(5) 0.5723(4) 0.9145(3) 0.0501(16) Uani 1 1 d . . . . .
C55 C 1.0797(5) 0.2718(5) 0.4567(3) 0.0375(15) Uani 1 1 d . . . . .
H55 H 1.1200 0.3011 0.4293 0.045 Uiso 1 1 calc R U . . .
C56 C 1.0531(6) 0.2768(5) 0.5227(4) 0.0457(18) Uani 1 1 d . . . . .
H56 H 1.0746 0.3101 0.5402 0.055 Uiso 1 1 calc R U . . .
C57 C 0.9958(6) 0.2341(5) 0.5630(4) 0.048(2) Uani 1 1 d . . . . .
H57 H 0.9777 0.2380 0.6083 0.058 Uiso 1 1 calc R U . . .
C58 C 0.9646(6) 0.1859(5) 0.5383(3) 0.0462(19) Uani 1 1 d . . . . .
H58 H 0.9256 0.1559 0.5665 0.055 Uiso 1 1 calc R U . . .
C59 C 0.9899(5) 0.1806(5) 0.4718(3) 0.0387(16) Uani 1 1 d . . . . .
H59 H 0.9677 0.1474 0.4548 0.046 Uiso 1 1 calc R U . . .
C60 C 1.0477(5) 0.2238(4) 0.4301(3) 0.0303(14) Uani 1 1 d . . . . .
C61 C 1.0765(5) 0.2177(4) 0.3595(3) 0.0276(13) Uani 1 1 d . . . . .
C62 C 1.0568(4) 0.2970(4) 0.3036(3) 0.0249(12) Uani 1 1 d . . . . .
C63 C 0.9962(5) 0.3830(4) 0.3076(3) 0.0299(13) Uani 1 1 d . . . . .
H63 H 0.9589 0.3954 0.3467 0.036 Uiso 1 1 calc R U . . .
C64 C 1.0008(5) 0.4433(4) 0.2474(3) 0.0309(14) Uani 1 1 d . . . . .
H64 H 0.9673 0.5056 0.2362 0.037 Uiso 1 1 calc R U . . .
C65 C 1.0651(5) 0.3972(4) 0.2027(3) 0.0271(13) Uani 1 1 d . . . . .
C66 C 1.0955(5) 0.4375(4) 0.1367(3) 0.0321(14) Uani 1 1 d . . . . .
C67 C 1.0733(5) 0.5337(4) 0.1166(3) 0.0318(14) Uani 1 1 d . . . . .
C68 C 1.1033(6) 0.5661(5) 0.1588(4) 0.0437(18) Uani 1 1 d . . . . .
H68 H 1.1383 0.5267 0.2012 0.052 Uiso 1 1 calc R U . . .
C69 C 1.0827(7) 0.6551(6) 0.1397(5) 0.060(3) Uani 1 1 d . . . . .
H69 H 1.1028 0.6767 0.1693 0.072 Uiso 1 1 calc R U . . .
C70 C 1.0332(6) 0.7123(5) 0.0781(5) 0.059(3) Uani 1 1 d . . . . .
H70 H 1.0193 0.7734 0.0648 0.071 Uiso 1 1 calc R U . . .
C71 C 1.0039(5) 0.6810(5) 0.0358(5) 0.051(2) Uani 1 1 d . . . . .
H71 H 0.9695 0.7209 -0.0067 0.061 Uiso 1 1 calc R U . . .
C72 C 1.0236(5) 0.5922(4) 0.0537(4) 0.0367(15) Uani 1 1 d . . . . .
H72 H 1.0036 0.5712 0.0236 0.044 Uiso 1 1 calc R U . . .
C73 C 1.1475(6) 0.3937(4) 0.0900(3) 0.0382(16) Uani 1 1 d . . . . .
C74 C 1.1903(4) 0.4262(4) 0.0258(3) 0.0253(12) Uani 1 1 d . . . . .
H74 H 1.1879 0.4845 0.0060 0.030 Uiso 1 1 calc R U . . .
C75 C 1.2350(4) 0.3608(4) -0.0028(3) 0.0271(13) Uani 1 1 d . . . . .
H75 H 1.2688 0.3671 -0.0458 0.033 Uiso 1 1 calc R U . . .
C76 C 1.2250(5) 0.2826(4) 0.0394(3) 0.0339(15) Uani 1 1 d . . . . .
C77 C 1.2598(4) 0.1999(4) 0.0293(3) 0.0266(13) Uani 1 1 d . . . . .
C78 C 1.2995(5) 0.1959(4) -0.0403(3) 0.0263(13) Uani 1 1 d . . . . .
C79 C 1.2426(5) 0.2550(4) -0.1001(3) 0.0289(13) Uani 1 1 d . . . . .
H79 H 1.1788 0.2988 -0.0963 0.035 Uiso 1 1 calc R U . . .
C80 C 1.2782(5) 0.2502(4) -0.1651(3) 0.0304(14) Uani 1 1 d . . . . .
H80 H 1.2390 0.2912 -0.2056 0.037 Uiso 1 1 calc R U . . .
C81 C 1.3697(5) 0.1868(4) -0.1713(3) 0.0322(14) Uani 1 1 d . . . . .
H81 H 1.3932 0.1831 -0.2158 0.039 Uiso 1 1 calc R U . . .
C82 C 1.4278(5) 0.1279(5) -0.1123(3) 0.0331(14) Uani 1 1 d . . . . .
H82 H 1.4916 0.0844 -0.1166 0.040 Uiso 1 1 calc R U . . .
C83 C 1.3930(5) 0.1323(4) -0.0473(3) 0.0289(13) Uani 1 1 d . . . . .
H83 H 1.4331 0.0918 -0.0071 0.035 Uiso 1 1 calc R U . . .
C84 C 1.2575(4) 0.1228(4) 0.0805(3) 0.0242(12) Uani 1 1 d . . . . .
C85 C 1.2838(4) 0.0408(4) 0.0684(3) 0.0254(12) Uani 1 1 d . . . . .
H85 H 1.3015 0.0308 0.0251 0.030 Uiso 1 1 calc R U . . .
C86 C 1.2791(4) -0.0193(4) 0.1290(3) 0.0249(12) Uani 1 1 d . . . . .
H86 H 1.2933 -0.0795 0.1360 0.030 Uiso 1 1 calc R U . . .
C87 C 1.2489(4) 0.0226(4) 0.1814(3) 0.0227(12) Uani 1 1 d . . . . .
C88 C 1.2445(5) -0.0222(4) 0.2525(3) 0.0285(13) Uani 1 1 d . . . . .
C89 C 1.2863(5) -0.1203(4) 0.2768(3) 0.0270(13) Uani 1 1 d . . . . .
C90 C 1.3834(5) -0.1686(4) 0.2609(3) 0.0289(13) Uani 1 1 d . . . . .
H90 H 1.4231 -0.1386 0.2337 0.035 Uiso 1 1 calc R U . . .
C91 C 1.4225(5) -0.2598(4) 0.2843(3) 0.0345(15) Uani 1 1 d . . . . .
H91 H 1.4885 -0.2921 0.2725 0.041 Uiso 1 1 calc R U . . .
C92 C 1.3669(5) -0.3043(4) 0.3243(3) 0.0344(15) Uani 1 1 d . . . . .
H92 H 1.3948 -0.3671 0.3411 0.041 Uiso 1 1 calc R U . . .
C93 C 1.2702(5) -0.2576(4) 0.3404(3) 0.0340(15) Uani 1 1 d . . . . .
H93 H 1.2311 -0.2884 0.3673 0.041 Uiso 1 1 calc R U . . .
C94 C 1.2300(5) -0.1661(4) 0.3173(3) 0.0272(13) Uani 1 1 d . . . . .
H94 H 1.1637 -0.1343 0.3291 0.033 Uiso 1 1 calc R U . . .
C95 C 1.2025(5) 0.0206(4) 0.3022(3) 0.0326(14) Uani 1 1 d . . . . .
C96 C 1.2055(5) -0.0152(4) 0.3757(3) 0.0298(13) Uani 1 1 d . . . . .
H96 H 1.2357 -0.0765 0.4012 0.036 Uiso 1 1 calc R U . . .
C97 C 1.1598(4) 0.0492(4) 0.4050(3) 0.0267(13) Uani 1 1 d . . . . .
H97 H 1.1536 0.0390 0.4537 0.032 Uiso 1 1 calc R U . . .
C98 C 1.1225(5) 0.1336(4) 0.3535(3) 0.0346(15) Uani 1 1 d . . . . .
N9 N 1.0961(4) 0.3069(3) 0.2371(2) 0.0269(11) Uani 1 1 d . . . . .
Pd2 Pd 1.16275(3) 0.20951(3) 0.19297(2) 0.02349(14) Uani 1 1 d . . . . .
C99 C 0.8878(5) 0.1331(4) 0.2993(3) 0.0347(15) Uani 1 1 d . . . . .
C100 C 0.8714(5) 0.0916(5) 0.3699(4) 0.0388(16) Uani 1 1 d . . . . .
C101 C 0.9298(5) 0.0916(4) 0.2489(3) 0.0361(15) Uani 1 1 d . . . . .
C102 C 0.9613(5) -0.0001(5) 0.2599(3) 0.0366(15) Uani 1 1 d . . . . .
C103 C 0.9375(5) 0.1546(4) 0.1865(3) 0.0367(15) Uani 1 1 d . . . . .
C104 C 0.9816(5) 0.1378(4) 0.1246(4) 0.0356(15) Uani 1 1 d . . . . .
C105 C 0.8983(5) 0.2375(4) 0.1981(3) 0.0315(14) Uani 1 1 d . . . . .
C106 C 0.8923(5) 0.3196(5) 0.1508(3) 0.0349(15) Uani 1 1 d . . . . .
C107 C 0.8671(5) 0.2236(4) 0.2677(3) 0.0325(14) Uani 1 1 d . . . . .
C108 C 0.8215(5) 0.2882(5) 0.3008(3) 0.0353(15) Uani 1 1 d . . . . .
N12 N 0.8577(5) 0.0611(5) 0.4272(3) 0.0490(16) Uani 1 1 d . . . . .
N13 N 0.9864(5) -0.0746(4) 0.2708(3) 0.0443(14) Uani 1 1 d . . . . .
N14 N 1.0197(5) 0.1210(4) 0.0765(3) 0.0446(15) Uani 1 1 d . . . . .
N15 N 0.8888(5) 0.3875(4) 0.1135(3) 0.0429(14) Uani 1 1 d . . . . .
N16 N 0.7839(5) 0.3406(5) 0.3274(3) 0.0511(17) Uani 1 1 d . . . . .
Cl1 Cl 0.7205(6) 0.3820(3) 0.4824(2) 0.146(3) Uani 0.638(5) 1 d . . P C 9
Cl2 Cl 0.5143(4) 0.4564(4) 0.4310(3) 0.0970(17) Uiso 0.638(5) 1 d . . P C 9
Cl3 Cl 0.6510(5) 0.5476(4) 0.3688(3) 0.1062(18) Uiso 0.638(5) 1 d . . P C 9
C109 C 0.6386(12) 0.4459(10) 0.4148(8) 0.062(4) Uiso 0.638(5) 1 d . . P C 9
H111 H 0.6617 0.4124 0.3810 0.074 Uiso 0.638(5) 1 calc R U P C 9
Cl10 Cl 0.8031(7) 0.4346(6) 0.4524(5) 0.093(2) Uiso 0.362(5) 1 d . . P C 10
Cl11 Cl 0.5652(7) 0.4573(6) 0.4662(5) 0.093(2) Uiso 0.362(5) 1 d . . P C 10
Cl12 Cl 0.6145(7) 0.5718(6) 0.4026(5) 0.093(2) Uiso 0.362(5) 1 d . . P C 10
C111 C 0.6858(18) 0.4582(15) 0.4160(12) 0.051(5) Uiso 0.362(5) 1 d . . P C 10
H112 H 0.6932 0.4420 0.3730 0.061 Uiso 0.362(5) 1 calc R U P C 10
C110 C 0.7833(9) 0.5470(6) 0.5826(5) 0.079(3) Uani 1 1 d . . . . .
H113 H 0.8078 0.5651 0.6156 0.095 Uiso 1 1 calc R U . . .
Cl13 Cl 0.8855(3) 0.5055(2) 0.53508(17) 0.1245(15) Uani 1 1 d . . . . .
Cl14 Cl 0.6942(2) 0.6421(3) 0.53182(14) 0.154(2) Uani 1 1 d . . . . .
Cl15 Cl 0.7484(4) 0.4626(3) 0.6346(2) 0.157(2) Uani 1 1 d . . . . .

loop_
_atom_site_aniso_label
_atom_site_aniso_U_11
_atom_site_aniso_U_22
_atom_site_aniso_U_33
_atom_site_aniso_U_23
_atom_site_aniso_U_13
_atom_site_aniso_U_12
N11 0.048(3) 0.023(2) 0.010(2) -0.0028(19) 0.008(2) -0.014(2)
N1 0.069(4) 0.024(3) 0.009(2) -0.004(2) 0.004(2) -0.013(3)
N20 0.013(3) 0.039(4) 0.023(4) -0.011(3) -0.005(3) -0.014(3)
S5 0.040(3) 0.0266(18) 0.0148(16) -0.0068(13) 0.0068(14) -0.0125(16)
N19 0.013(3) 0.039(4) 0.023(4) -0.011(3) -0.005(3) -0.014(3)
S2 0.038(2) 0.0283(15) 0.0172(14) -0.0082(11) 0.0071(12) -0.0158(13)
N18 0.007(3) 0.032(4) 0.024(4) -0.013(3) -0.005(3) -0.003(3)
S4 0.050(3) 0.029(2) 0.023(2) -0.0099(16) 0.010(2) -0.018(2)
N21 0.007(3) 0.032(4) 0.024(4) -0.013(3) -0.005(3) -0.003(3)
S6 0.0375(19) 0.0291(14) 0.0133(12) -0.0048(10) 0.0052(11) -0.0171(12)
C1 0.030(3) 0.028(3) 0.025(3) -0.007(2) 0.004(2) -0.013(3)
C2 0.034(3) 0.036(3) 0.031(3) -0.016(3) 0.009(3) -0.018(3)
C3 0.051(4) 0.044(4) 0.023(3) -0.017(3) 0.006(3) -0.032(3)
C4 0.053(4) 0.037(4) 0.028(3) -0.009(3) -0.008(3) -0.021(3)
C5 0.033(3) 0.038(4) 0.035(4) -0.018(3) 0.000(3) -0.011(3)
C6 0.028(3) 0.026(3) 0.023(3) -0.006(2) 0.002(2) -0.012(3)
C7 0.030(3) 0.030(3) 0.024(3) -0.013(3) 0.002(2) -0.008(3)
C8 0.036(3) 0.034(3) 0.018(3) -0.012(2) 0.002(2) -0.019(3)
C9 0.027(3) 0.035(3) 0.021(3) -0.012(3) 0.003(2) -0.015(3)
C10 0.035(3) 0.027(3) 0.023(3) -0.008(2) 0.001(2) -0.014(3)
C11 0.038(3) 0.033(3) 0.022(3) -0.012(3) 0.005(3) -0.021(3)
C12 0.035(3) 0.041(4) 0.018(3) -0.006(3) -0.001(2) -0.021(3)
C13 0.048(4) 0.032(3) 0.020(3) -0.008(3) 0.002(3) -0.025(3)
C14 0.055(4) 0.034(3) 0.022(3) -0.007(3) -0.001(3) -0.022(3)
C15 0.081(6) 0.031(4) 0.026(4) -0.005(3) -0.005(4) -0.018(4)
C16 0.127(9) 0.040(4) 0.021(3) -0.006(3) 0.002(4) -0.047(5)
C17 0.123(8) 0.063(5) 0.023(4) -0.017(4) 0.021(4) -0.071(6)
C18 0.066(5) 0.063(5) 0.023(3) -0.019(3) 0.014(3) -0.049(4)
C19 0.036(4) 0.033(3) 0.023(3) -0.005(3) -0.002(3) -0.010(3)
C20 0.038(3) 0.028(3) 0.021(3) -0.003(2) -0.001(3) -0.017(3)
C21 0.032(3) 0.033(3) 0.014(3) -0.004(2) 0.002(2) -0.020(3)
C22 0.053(4) 0.036(4) 0.025(3) -0.009(3) -0.011(3) -0.017(3)
C23 0.032(3) 0.032(3) 0.023(3) -0.009(3) -0.001(2) -0.016(3)
C24 0.034(3) 0.038(3) 0.021(3) -0.007(3) 0.000(3) -0.019(3)
C25 0.035(3) 0.038(4) 0.028(3) -0.009(3) 0.004(3) -0.021(3)
C26 0.038(4) 0.053(4) 0.029(3) -0.006(3) 0.006(3) -0.026(3)
C27 0.036(4) 0.051(4) 0.020(3) -0.010(3) 0.003(3) -0.016(3)
C28 0.039(4) 0.039(4) 0.024(3) -0.007(3) -0.003(3) -0.019(3)
C29 0.037(3) 0.036(3) 0.022(3) -0.007(3) -0.001(3) -0.021(3)
C30 0.029(3) 0.028(3) 0.020(3) -0.012(2) 0.004(2) -0.011(3)
C31 0.028(3) 0.033(3) 0.020(3) -0.009(3) 0.009(2) -0.009(3)
C32 0.035(3) 0.025(3) 0.024(3) -0.009(2) 0.000(3) -0.007(3)
C33 0.032(3) 0.031(3) 0.018(3) -0.008(2) 0.003(2) -0.015(3)
C34 0.038(3) 0.036(3) 0.020(3) -0.010(3) -0.001(3) -0.019(3)
C35 0.032(3) 0.033(3) 0.017(3) -0.004(2) 0.002(2) -0.013(3)
C36 0.040(4) 0.032(3) 0.026(3) -0.009(3) -0.002(3) -0.014(3)
C37 0.040(4) 0.039(4) 0.041(4) -0.014(3) 0.009(3) -0.021(3)
C38 0.034(4) 0.029(3) 0.043(4) -0.009(3) 0.016(3) -0.012(3)
C39 0.030(3) 0.039(4) 0.023(3) -0.001(3) 0.007(3) -0.007(3)
C40 0.032(3) 0.035(3) 0.022(3) -0.005(3) 0.005(3) -0.012(3)
C41 0.053(4) 0.046(4) 0.026(3) -0.015(3) 0.007(3) -0.033(4)
C42 0.032(3) 0.031(3) 0.014(3) -0.005(2) 0.000(2) -0.016(3)
C43 0.031(3) 0.029(3) 0.017(3) -0.008(2) 0.006(2) -0.011(3)
C44 0.033(3) 0.032(3) 0.032(3) -0.009(3) 0.014(3) -0.018(3)
N3 0.033(3) 0.031(3) 0.013(2) -0.004(2) 0.004(2) -0.012(2)
Pd1 0.0302(3) 0.0243(2) 0.0109(2) -0.00463(16) 0.00201(16) -0.01088(19)
C45 0.037(4) 0.040(4) 0.022(3) -0.007(3) 0.000(3) -0.018(3)
C46 0.043(4) 0.041(4) 0.027(3) -0.008(3) -0.001(3) -0.023(3)
C47 0.041(4) 0.035(4) 0.030(3) -0.011(3) 0.011(3) -0.022(3)
C48 0.051(4) 0.038(4) 0.034(4) -0.011(3) 0.011(3) -0.024(3)
C49 0.037(4) 0.043(4) 0.022(3) -0.005(3) 0.000(3) -0.019(3)
C50 0.045(4) 0.050(4) 0.033(4) -0.011(3) 0.001(3) -0.024(4)
C51 0.036(4) 0.040(4) 0.032(3) -0.014(3) -0.003(3) -0.015(3)
C52 0.042(4) 0.054(4) 0.030(4) -0.018(3) -0.001(3) -0.019(4)
C53 0.035(3) 0.040(4) 0.023(3) -0.005(3) -0.002(3) -0.017(3)
C54 0.046(4) 0.041(4) 0.027(3) -0.010(3) -0.009(3) -0.017(3)
N4 0.054(4) 0.055(4) 0.027(3) -0.014(3) -0.004(3) -0.023(3)
N5 0.071(5) 0.046(4) 0.045(4) -0.017(3) 0.018(3) -0.030(4)
N6 0.054(4) 0.065(4) 0.031(3) -0.010(3) 0.004(3) -0.035(4)
N7 0.058(4) 0.075(5) 0.063(5) -0.043(4) -0.001(4) -0.018(4)
N8 0.074(5) 0.043(4) 0.032(3) 0.000(3) -0.010(3) -0.028(3)
C55 0.045(4) 0.041(4) 0.028(3) -0.014(3) 0.000(3) -0.016(3)
C56 0.053(5) 0.047(4) 0.029(4) -0.018(3) -0.007(3) -0.005(4)
C57 0.046(4) 0.057(5) 0.021(3) -0.012(3) 0.001(3) -0.001(4)
C58 0.043(4) 0.056(5) 0.021(3) -0.006(3) 0.008(3) -0.011(4)
C59 0.039(4) 0.049(4) 0.026(3) -0.011(3) 0.008(3) -0.018(3)
C60 0.034(3) 0.038(4) 0.018(3) -0.009(3) 0.004(2) -0.015(3)
C61 0.031(3) 0.035(3) 0.024(3) -0.012(3) 0.004(2) -0.019(3)
C62 0.028(3) 0.031(3) 0.019(3) -0.012(2) 0.005(2) -0.013(3)
C63 0.033(3) 0.035(3) 0.024(3) -0.016(3) 0.010(3) -0.013(3)
C64 0.040(4) 0.030(3) 0.025(3) -0.014(3) 0.009(3) -0.015(3)
C65 0.040(3) 0.023(3) 0.021(3) -0.010(2) 0.007(3) -0.015(3)
C66 0.049(4) 0.034(3) 0.021(3) -0.009(3) 0.006(3) -0.026(3)
C67 0.043(4) 0.027(3) 0.035(3) -0.013(3) 0.014(3) -0.024(3)
C68 0.062(5) 0.049(4) 0.040(4) -0.023(3) 0.013(3) -0.036(4)
C69 0.082(6) 0.061(5) 0.073(6) -0.045(5) 0.046(5) -0.057(5)
C70 0.058(5) 0.034(4) 0.093(7) -0.030(5) 0.045(5) -0.031(4)
C71 0.035(4) 0.028(4) 0.076(6) -0.009(4) 0.021(4) -0.012(3)
C72 0.033(3) 0.034(4) 0.044(4) -0.013(3) 0.014(3) -0.017(3)
C73 0.072(5) 0.036(4) 0.019(3) -0.009(3) 0.010(3) -0.036(4)
C74 0.034(3) 0.029(3) 0.017(3) -0.007(2) 0.003(2) -0.017(3)
C75 0.030(3) 0.033(3) 0.015(3) -0.007(2) 0.003(2) -0.011(3)
C76 0.033(3) 0.032(3) 0.028(3) -0.009(3) 0.017(3) -0.010(3)
C77 0.022(3) 0.033(3) 0.024(3) -0.011(3) 0.007(2) -0.011(3)
C78 0.031(3) 0.032(3) 0.022(3) -0.011(2) 0.010(2) -0.020(3)
C79 0.031(3) 0.035(3) 0.027(3) -0.014(3) 0.007(3) -0.018(3)
C80 0.038(4) 0.041(4) 0.019(3) -0.009(3) 0.004(3) -0.023(3)
C81 0.042(4) 0.045(4) 0.021(3) -0.016(3) 0.011(3) -0.027(3)
C82 0.034(3) 0.043(4) 0.029(3) -0.018(3) 0.012(3) -0.019(3)
C83 0.029(3) 0.038(3) 0.022(3) -0.014(3) 0.006(2) -0.014(3)
C84 0.031(3) 0.032(3) 0.014(3) -0.011(2) 0.005(2) -0.015(3)
C85 0.028(3) 0.032(3) 0.018(3) -0.010(2) 0.002(2) -0.013(3)
C86 0.030(3) 0.029(3) 0.019(3) -0.011(2) 0.003(2) -0.013(3)
C87 0.027(3) 0.024(3) 0.020(3) -0.010(2) 0.005(2) -0.011(2)
C88 0.029(3) 0.035(3) 0.016(3) -0.008(2) 0.003(2) -0.009(3)
C89 0.031(3) 0.033(3) 0.018(3) -0.008(2) 0.003(2) -0.014(3)
C90 0.035(3) 0.031(3) 0.020(3) -0.008(2) 0.001(2) -0.013(3)
C91 0.038(4) 0.034(3) 0.028(3) -0.012(3) 0.000(3) -0.009(3)
C92 0.045(4) 0.031(3) 0.025(3) -0.006(3) -0.004(3) -0.014(3)
C93 0.049(4) 0.037(4) 0.022(3) -0.003(3) -0.002(3) -0.026(3)
C94 0.034(3) 0.033(3) 0.018(3) -0.007(2) 0.004(2) -0.018(3)
C95 0.037(4) 0.033(3) 0.018(3) -0.005(3) 0.005(3) -0.009(3)
C96 0.037(3) 0.031(3) 0.020(3) -0.006(3) 0.003(3) -0.015(3)
C97 0.032(3) 0.032(3) 0.017(3) -0.007(2) 0.004(2) -0.015(3)
C98 0.054(4) 0.037(4) 0.017(3) -0.005(3) -0.005(3) -0.023(3)
N9 0.038(3) 0.030(3) 0.017(2) -0.010(2) 0.012(2) -0.019(2)
Pd2 0.0276(2) 0.0291(3) 0.0154(2) -0.01122(18) 0.00324(17) -0.01048(19)
C99 0.036(4) 0.034(4) 0.028(3) -0.001(3) 0.000(3) -0.016(3)
C100 0.044(4) 0.044(4) 0.034(4) -0.011(3) 0.001(3) -0.024(3)
C101 0.042(4) 0.033(3) 0.031(3) -0.007(3) -0.003(3) -0.015(3)
C102 0.042(4) 0.034(4) 0.031(3) -0.009(3) -0.002(3) -0.014(3)
C103 0.051(4) 0.032(3) 0.026(3) -0.005(3) -0.005(3) -0.017(3)
C104 0.044(4) 0.030(3) 0.036(4) -0.009(3) -0.005(3) -0.017(3)
C105 0.039(4) 0.034(3) 0.022(3) -0.005(3) -0.004(3) -0.018(3)
C106 0.040(4) 0.036(4) 0.027(3) -0.007(3) -0.003(3) -0.016(3)
C107 0.034(3) 0.031(3) 0.027(3) -0.004(3) -0.002(3) -0.012(3)
C108 0.034(4) 0.038(4) 0.025(3) -0.005(3) 0.000(3) -0.011(3)
N12 0.057(4) 0.058(4) 0.036(4) -0.005(3) 0.004(3) -0.036(3)
N13 0.044(4) 0.045(4) 0.046(4) -0.014(3) 0.000(3) -0.021(3)
N14 0.052(4) 0.044(4) 0.036(3) -0.012(3) -0.004(3) -0.016(3)
N15 0.060(4) 0.037(3) 0.031(3) -0.005(3) -0.009(3) -0.022(3)
N16 0.046(4) 0.055(4) 0.036(3) -0.015(3) -0.001(3) -0.005(3)
Cl1 0.293(9) 0.062(3) 0.050(2) 0.018(2) -0.084(4) -0.047(4)
C110 0.137(10) 0.065(6) 0.051(5) -0.029(5) 0.042(6) -0.059(7)
Cl13 0.128(3) 0.088(2) 0.0751(19) -0.0022(16) 0.0408(19) 0.002(2)
Cl14 0.0715(19) 0.246(5) 0.0379(14) -0.029(2) 0.0123(13) 0.018(2)
Cl15 0.269(6) 0.146(3) 0.154(4) -0.096(3) 0.110(4) -0.168(4)

loop_
_atom_type_symbol
_atom_type_description
_atom_type_scat_dispersion_real
_atom_type_scat_dispersion_imag
_atom_type_scat_source
C C 0.0045 0.0022 'International Tables Vol C Tables 4.2.6.8 and 6.1.1.4'
H H 0.0000 0.0000 'International Tables Vol C Tables 4.2.6.8 and 6.1.1.4'
N N 0.0085 0.0044 'International Tables Vol C Tables 4.2.6.8 and 6.1.1.4'
Pd Pd -0.7021 1.2812 'International Tables Vol C Tables 4.2.6.8 and 6.1.1.4'
S S 0.1532 0.1619 'International Tables Vol C Tables 4.2.6.8 and 6.1.1.4'
Cl Cl 0.1812 0.2072 'International Tables Vol C Tables 4.2.6.8 and 6.1.1.4'

loop_
_geom_angle_atom_site_label_1
_geom_angle_atom_site_label_2
_geom_angle_atom_site_label_3
_geom_angle
_geom_angle_site_symmetry_1
_geom_angle_site_symmetry_3
_geom_angle_publ_flag
C87 N11 C84 107.1(5) . . ?
C87 N11 Pd2 126.0(4) . . ?
C84 N11 Pd2 125.6(4) . . ?
C8 N1 C11 106.3(5) . . ?
C8 N1 Pd1 125.0(4) . . ?
C11 N1 Pd1 126.7(4) . . ?
C76 N20 C73 110.5(7) . . ?
C76 N20 Pd2 125.2(6) . . ?
C73 N20 Pd2 123.6(6) . . ?
C76 S5 C73 85.8(4) . . ?
C76 S5 Pd2 110.5(3) . . ?
C73 S5 Pd2 109.9(3) . . ?
C95 N19 C98 107.5(8) . . ?
C95 N19 Pd2 126.7(7) . . ?
C98 N19 Pd2 124.3(7) . . ?
C95 S2 C98 89.8(3) . . ?
C95 S2 Pd2 112.4(3) . . ?
C98 S2 Pd2 113.4(3) . . ?
C44 N18 C41 107.1(7) . . ?
C44 N18 Pd1 126.6(6) . . ?
C41 N18 Pd1 125.7(6) . . ?
C41 S4 C44 88.9(4) . . ?
C41 S4 Pd1 111.3(3) . . ?
C44 S4 Pd1 109.2(3) . . ?
C22 N21 C19 105.4(8) . . ?
C22 N21 Pd1 126.7(7) . . ?
C19 N21 Pd1 126.6(7) . . ?
C22 S6 C19 92.3(3) . . ?
C22 S6 Pd1 111.4(3) . . ?
C19 S6 Pd1 111.1(3) . . ?
C6 C1 C2 120.1(6) . . ?
C6 C1 H1 120.0 . . ?
C2 C1 H1 120.0 . . ?
C3 C2 C1 120.5(6) . . ?
C3 C2 H2 119.8 . . ?
C1 C2 H2 119.8 . . ?
C4 C3 C2 119.6(6) . . ?
C4 C3 H3 120.2 . . ?
C2 C3 H3 120.2 . . ?
C3 C4 C5 120.2(6) . . ?
C3 C4 H4 119.9 . . ?
C5 C4 H4 119.9 . . ?
C4 C5 C6 120.9(6) . . ?
C4 C5 H5 119.6 . . ?
C6 C5 H5 119.6 . . ?
C5 C6 C1 118.7(6) . . ?
C5 C6 C7 120.2(6) . . ?
C1 C6 C7 121.0(5) . . ?
C44 C7 C8 125.2(6) . . ?
C44 C7 C6 116.0(5) . . ?
C8 C7 C6 118.7(5) . . ?
C7 C8 N1 126.2(5) . . ?
C7 C8 C9 124.8(5) . . ?
N1 C8 C9 108.9(5) . . ?
C10 C9 C8 108.3(5) . . ?
C10 C9 H9 125.8 . . ?
C8 C9 H9 125.8 . . ?
C9 C10 C11 108.4(5) . . ?
C9 C10 H10 125.8 . . ?
C11 C10 H10 125.8 . . ?
C12 C11 N1 126.6(5) . . ?
C12 C11 C10 125.1(6) . . ?
N1 C11 C10 108.1(5) . . ?
C19 C12 C11 124.7(6) . . ?
C19 C12 C13 116.4(5) . . ?
C11 C12 C13 118.8(6) . . ?
C14 C13 C18 119.0(6) . . ?
C14 C13 C12 121.9(6) . . ?
C18 C13 C12 119.2(6) . . ?
C13 C14 C15 120.1(7) . . ?
C13 C14 H14 120.0 . . ?
C15 C14 H14 120.0 . . ?
C16 C15 C14 120.1(8) . . ?
C16 C15 H15 120.0 . . ?
C14 C15 H15 120.0 . . ?
C15 C16 C17 120.6(7) . . ?
C15 C16 H16 119.7 . . ?
C17 C16 H16 119.7 . . ?
C16 C17 C18 120.0(7) . . ?
C16 C17 H17 120.0 . . ?
C18 C17 H17 120.0 . . ?
C17 C18 C13 120.3(8) . . ?
C17 C18 H18 119.8 . . ?
C13 C18 H18 119.8 . . ?
C12 C19 C20 131.5(6) . . ?
C12 C19 N21 123.9(7) . . ?
C20 C19 N21 103.0(7) . . ?
C12 C19 S6 118.5(5) . . ?
C20 C19 S6 108.2(5) . . ?
C21 C20 C19 112.0(6) . . ?
C21 C20 H20 124.0 . . ?
C19 C20 H20 124.0 . . ?
C20 C21 C22 111.3(5) . . ?
C20 C21 H21 124.4 . . ?
C22 C21 H21 124.4 . . ?
C23 C22 C21 130.6(6) . . ?
C23 C22 N21 122.9(7) . . ?
C21 C22 N21 103.7(7) . . ?
C23 C22 S6 119.0(5) . . ?
C21 C22 S6 109.3(5) . . ?
C22 C23 C30 124.8(6) . . ?
C22 C23 C24 118.2(6) . . ?
C30 C23 C24 116.9(5) . . ?
C25 C24 C29 119.7(6) . . ?
C25 C24 C23 120.1(6) . . ?
C29 C24 C23 120.2(5) . . ?
C24 C25 C26 120.0(6) . . ?
C24 C25 H25 120.0 . . ?
C26 C25 H25 120.0 . . ?
C27 C26 C25 120.4(6) . . ?
C27 C26 H26 119.8 . . ?
C25 C26 H26 119.8 . . ?
C26 C27 C28 120.4(6) . . ?
C26 C27 H27 119.8 . . ?
C28 C27 H27 119.8 . . ?
C27 C28 C29 119.2(6) . . ?
C27 C28 H28 120.4 . . ?
C29 C28 H28 120.4 . . ?
C24 C29 C28 120.4(6) . . ?
C24 C29 H29 119.8 . . ?
C28 C29 H29 119.8 . . ?
N3 C30 C23 126.3(5) . . ?
N3 C30 C31 109.0(5) . . ?
C23 C30 C31 124.6(5) . . ?
C32 C31 C30 108.1(5) . . ?
C32 C31 H31 125.9 . . ?
C30 C31 H31 125.9 . . ?
C31 C32 C33 108.0(5) . . ?
C31 C32 H32 126.0 . . ?
C33 C32 H32 126.0 . . ?
C34 C33 N3 126.5(5) . . ?
C34 C33 C32 124.5(6) . . ?
N3 C33 C32 108.9(5) . . ?
C33 C34 C41 124.7(6) . . ?
C33 C34 C35 118.0(5) . . ?
C41 C34 C35 117.3(5) . . ?
C36 C35 C40 118.8(6) . . ?
C36 C35 C34 120.3(5) . . ?
C40 C35 C34 120.9(6) . . ?
C37 C36 C35 120.8(6) . . ?
C37 C36 H36 119.6 . . ?
C35 C36 H36 119.6 . . ?
C36 C37 C38 119.0(7) . . ?
C36 C37 H37 120.5 . . ?
C38 C37 H37 120.5 . . ?
C39 C38 C37 120.7(6) . . ?
C39 C38 H38 119.6 . . ?
C37 C38 H38 119.6 . . ?
C38 C39 C40 120.8(6) . . ?
C38 C39 H39 119.6 . . ?
C40 C39 H39 119.6 . . ?
C39 C40 C35 119.9(6) . . ?
C39 C40 H40 120.1 . . ?
C35 C40 H40 120.1 . . ?
C34 C41 C42 128.7(6) . . ?
C34 C41 N18 124.7(6) . . ?
C42 C41 N18 105.7(6) . . ?
C34 C41 S4 116.5(5) . . ?
C42 C41 S4 111.4(5) . . ?
C43 C42 C41 109.2(6) . . ?
C43 C42 H42 125.4 . . ?
C41 C42 H42 125.4 . . ?
C42 C43 C44 110.3(5) . . ?
C42 C43 H43 124.9 . . ?
C44 C43 H43 124.9 . . ?
C7 C44 C43 129.0(6) . . ?
C7 C44 N18 124.8(6) . . ?
C43 C44 N18 105.5(6) . . ?
C7 C44 S4 118.8(5) . . ?
C43 C44 S4 108.7(5) . . ?
C30 N3 C33 105.8(5) . . ?
C30 N3 Pd1 127.6(4) . . ?
C33 N3 Pd1 125.6(4) . . ?
N3 Pd1 N21 89.3(4) . . ?
N3 Pd1 N18 90.8(3) . . ?
N3 Pd1 N1 176.5(2) . . ?
N21 Pd1 N1 89.2(4) . . ?
N18 Pd1 N1 90.0(3) . . ?
N3 Pd1 S4 89.41(17) . . ?
N1 Pd1 S4 92.63(17) . . ?
N3 Pd1 S6 90.00(15) . . ?
N1 Pd1 S6 89.85(16) . . ?
C53 C45 C47 107.8(6) . . ?
C53 C45 C46 127.5(6) . . ?
C47 C45 C46 124.7(6) . . ?
N4 C46 C45 178.3(7) . . ?
C49 C47 C45 108.1(6) . . ?
C49 C47 C48 125.8(6) . . ?
C45 C47 C48 126.0(6) . . ?
N5 C48 C47 179.0(8) . . ?
C51 C49 C47 107.9(6) . . ?
C51 C49 C50 125.2(6) . . ?
C47 C49 C50 126.9(7) . . ?
N6 C50 C49 178.4(8) . . ?
C52 C51 C49 125.2(6) . . ?
C52 C51 C53 126.5(7) . . ?
C49 C51 C53 108.4(6) . . ?
N7 C52 C51 177.1(9) . . ?
C51 C53 C54 125.0(6) . . ?
C51 C53 C45 107.9(6) . . ?
C54 C53 C45 127.1(6) . . ?
N8 C54 C53 178.6(8) . . ?
C56 C55 C60 120.3(7) . . ?
C56 C55 H55 119.8 . . ?
C60 C55 H55 119.8 . . ?
C57 C56 C55 120.4(7) . . ?
C57 C56 H56 119.8 . . ?
C55 C56 H56 119.8 . . ?
C58 C57 C56 120.1(7) . . ?
C58 C57 H57 119.9 . . ?
C56 C57 H57 119.9 . . ?
C57 C58 C59 120.3(7) . . ?
C57 C58 H58 119.9 . . ?
C59 C58 H58 119.9 . . ?
C58 C59 C60 120.4(7) . . ?
C58 C59 H59 119.8 . . ?
C60 C59 H59 119.8 . . ?
C59 C60 C55 118.5(6) . . ?
C59 C60 C61 121.0(6) . . ?
C55 C60 C61 120.6(6) . . ?
C98 C61 C62 124.5(5) . . ?
C98 C61 C60 117.4(6) . . ?
C62 C61 C60 118.1(5) . . ?
N9 C62 C61 127.4(5) . . ?
N9 C62 C63 108.0(5) . . ?
C61 C62 C63 124.5(5) . . ?
C64 C63 C62 108.8(5) . . ?
C64 C63 H63 125.6 . . ?
C62 C63 H63 125.6 . . ?
C63 C64 C65 107.8(6) . . ?
C63 C64 H64 126.1 . . ?
C65 C64 H64 126.1 . . ?
N9 C65 C66 126.3(5) . . ?
N9 C65 C64 108.5(5) . . ?
C66 C65 C64 125.2(6) . . ?
C73 C66 C65 124.8(6) . . ?
C73 C66 C67 117.8(5) . . ?
C65 C66 C67 117.4(5) . . ?
C68 C67 C72 119.1(6) . . ?
C68 C67 C66 121.0(6) . . ?
C72 C67 C66 120.0(6) . . ?
C69 C68 C67 120.6(8) . . ?
C69 C68 H68 119.7 . . ?
C67 C68 H68 119.7 . . ?
C70 C69 C68 120.1(8) . . ?
C70 C69 H69 120.0 . . ?
C68 C69 H69 120.0 . . ?
C71 C70 C69 119.8(7) . . ?
C71 C70 H70 120.1 . . ?
C69 C70 H70 120.1 . . ?
C70 C71 C72 121.2(8) . . ?
C70 C71 H71 119.4 . . ?
C72 C71 H71 119.4 . . ?
C71 C72 C67 119.2(7) . . ?
C71 C72 H72 120.4 . . ?
C67 C72 H72 120.4 . . ?
C66 C73 C74 128.8(6) . . ?
C66 C73 N20 127.1(6) . . ?
C74 C73 N20 103.3(6) . . ?
C66 C73 S5 116.2(5) . . ?
C74 C73 S5 111.6(5) . . ?
C75 C74 C73 109.3(5) . . ?
C75 C74 H74 125.4 . . ?
C73 C74 H74 125.4 . . ?
C74 C75 C76 111.2(5) . . ?
C74 C75 H75 124.4 . . ?
C76 C75 H75 124.4 . . ?
C75 C76 C77 129.7(5) . . ?
C75 C76 N20 103.4(6) . . ?
C77 C76 N20 126.2(6) . . ?
C75 C76 S5 111.3(5) . . ?
C77 C76 S5 115.4(5) . . ?
C84 C77 C76 123.9(5) . . ?
C84 C77 C78 119.3(5) . . ?
C76 C77 C78 116.8(5) . . ?
C79 C78 C83 118.6(5) . . ?
C79 C78 C77 120.2(5) . . ?
C83 C78 C77 121.2(5) . . ?
C80 C79 C78 120.5(6) . . ?
C80 C79 H79 119.7 . . ?
C78 C79 H79 119.7 . . ?
C81 C80 C79 120.3(6) . . ?
C81 C80 H80 119.8 . . ?
C79 C80 H80 119.8 . . ?
C80 C81 C82 119.9(6) . . ?
C80 C81 H81 120.0 . . ?
C82 C81 H81 120.0 . . ?
C83 C82 C81 120.1(6) . . ?
C83 C82 H82 120.0 . . ?
C81 C82 H82 120.0 . . ?
C82 C83 C78 120.5(6) . . ?
C82 C83 H83 119.7 . . ?
C78 C83 H83 119.7 . . ?
N11 C84 C77 127.6(5) . . ?
N11 C84 C85 108.3(5) . . ?
C77 C84 C85 124.1(5) . . ?
C86 C85 C84 108.1(5) . . ?
C86 C85 H85 125.9 . . ?
C84 C85 H85 125.9 . . ?
C85 C86 C87 108.3(5) . . ?
C85 C86 H86 125.8 . . ?
C87 C86 H86 125.8 . . ?
N11 C87 C88 127.5(5) . . ?
N11 C87 C86 108.2(5) . . ?
C88 C87 C86 124.1(5) . . ?
C87 C88 C95 123.8(6) . . ?
C87 C88 C89 118.4(5) . . ?
C95 C88 C89 117.8(5) . . ?
C90 C89 C94 118.6(6) . . ?
C90 C89 C88 120.6(5) . . ?
C94 C89 C88 120.8(5) . . ?
C91 C90 C89 120.5(6) . . ?
C91 C90 H90 119.8 . . ?
C89 C90 H90 119.8 . . ?
C92 C91 C90 120.6(6) . . ?
C92 C91 H91 119.7 . . ?
C90 C91 H91 119.7 . . ?
C91 C92 C93 119.9(6) . . ?
C91 C92 H92 120.1 . . ?
C93 C92 H92 120.1 . . ?
C92 C93 C94 120.2(6) . . ?
C92 C93 H93 119.9 . . ?
C94 C93 H93 119.9 . . ?
C93 C94 C89 120.3(6) . . ?
C93 C94 H94 119.9 . . ?
C89 C94 H94 119.9 . . ?
C88 C95 C96 129.7(6) . . ?
C88 C95 N19 124.5(7) . . ?
C96 C95 N19 103.8(6) . . ?
C88 C95 S2 118.3(5) . . ?
C96 C95 S2 110.5(5) . . ?
C97 C96 C95 111.3(6) . . ?
C97 C96 H96 124.4 . . ?
C95 C96 H96 124.4 . . ?
C96 C97 C98 111.0(5) . . ?
C96 C97 H97 124.5 . . ?
C98 C97 H97 124.5 . . ?
C61 C98 C97 130.8(6) . . ?
C61 C98 N19 124.8(7) . . ?
C97 C98 N19 102.3(7) . . ?
C61 C98 S2 117.4(5) . . ?
C97 C98 S2 110.5(5) . . ?
C65 N9 C62 106.8(5) . . ?
C65 N9 Pd2 126.1(4) . . ?
C62 N9 Pd2 126.2(4) . . ?
N9 Pd2 N11 178.0(2) . . ?
N9 Pd2 N19 90.5(3) . . ?
N11 Pd2 N19 89.0(3) . . ?
N9 Pd2 S5 90.36(16) . . ?
N11 Pd2 S5 90.56(16) . . ?
N9 Pd2 N20 90.4(3) . . ?
N11 Pd2 N20 89.7(3) . . ?
N9 Pd2 S2 89.83(15) . . ?
N11 Pd2 S2 90.47(15) . . ?
C101 C99 C107 107.6(6) . . ?
C101 C99 C100 126.6(6) . . ?
C107 C99 C100 125.8(6) . . ?
N12 C100 C99 177.3(8) . . ?
C103 C101 C99 109.1(6) . . ?
C103 C101 C102 125.5(6) . . ?
C99 C101 C102 125.4(6) . . ?
N13 C102 C101 178.0(8) . . ?
C101 C103 C104 126.2(6) . . ?
C101 C103 C105 107.3(6) . . ?
C104 C103 C105 126.4(6) . . ?
N14 C104 C103 177.2(8) . . ?
C106 C105 C107 124.6(6) . . ?
C106 C105 C103 127.7(6) . . ?
C107 C105 C103 107.7(6) . . ?
N15 C106 C105 177.7(7) . . ?
C99 C107 C108 124.9(6) . . ?
C99 C107 C105 108.3(6) . . ?
C108 C107 C105 126.8(6) . . ?
N16 C108 C107 179.5(8) . . ?
Cl1 C109 Cl2 116.3(9) . . ?
Cl1 C109 Cl3 112.8(9) . . ?
Cl2 C109 Cl3 114.4(9) . . ?
Cl1 C109 H111 103.8 . . ?
Cl2 C109 H111 103.8 . . ?
Cl3 C109 H111 103.8 . . ?
C111 Cl11 Cl12 47.7(7) . . ?
C111 Cl12 Cl11 54.4(9) . . ?
Cl12 C111 Cl10 105.3(13) . . ?
Cl12 C111 Cl11 77.9(10) . . ?
Cl10 C111 Cl11 127.0(14) . . ?
Cl12 C111 H112 113.3 . . ?
Cl10 C111 H112 113.3 . . ?
Cl11 C111 H112 113.3 . . ?
Cl14 C110 Cl13 111.4(5) . . ?
Cl14 C110 Cl15 118.7(8) . . ?
Cl13 C110 Cl15 109.7(6) . . ?
Cl14 C110 H113 105.3 . . ?
Cl13 C110 H113 105.3 . . ?
Cl15 C110 H113 105.3 . . ?

loop_
_geom_bond_atom_site_label_1
_geom_bond_atom_site_label_2
_geom_bond_distance
_geom_bond_site_symmetry_2
_geom_bond_publ_flag
N11 C87 1.390(7) . ?
N11 C84 1.391(7) . ?
N11 Pd2 2.049(5) . ?
N1 C8 1.407(7) . ?
N1 C11 1.409(8) . ?
N1 Pd1 2.048(5) . ?
N20 C76 1.413(11) . ?
N20 C73 1.427(11) . ?
N20 Pd2 2.104(9) . ?
S5 C76 1.714(7) . ?
S5 C73 1.714(7) . ?
S5 Pd2 2.098(3) . ?
N19 C95 1.440(13) . ?
N19 C98 1.503(12) . ?
N19 Pd2 2.077(11) . ?
S2 C95 1.681(7) . ?
S2 C98 1.683(6) . ?
S2 Pd2 2.107(3) . ?
N18 C44 1.437(10) . ?
N18 C41 1.442(11) . ?
N18 Pd1 2.042(9) . ?
S4 C41 1.622(8) . ?
S4 C44 1.683(7) . ?
S4 Pd1 2.132(4) . ?
N21 C22 1.515(13) . ?
N21 C19 1.521(14) . ?
N21 Pd1 2.038(12) . ?
S6 C22 1.669(7) . ?
S6 C19 1.680(7) . ?
S6 Pd1 2.172(2) . ?
C1 C6 1.387(8) . ?
C1 C2 1.390(8) . ?
C1 H1 0.9500 . ?
C2 C3 1.379(9) . ?
C2 H2 0.9500 . ?
C3 C4 1.372(10) . ?
C3 H3 0.9500 . ?
C4 C5 1.383(9) . ?
C4 H4 0.9500 . ?
C5 C6 1.387(9) . ?
C5 H5 0.9500 . ?
C6 C7 1.496(8) . ?
C7 C44 1.388(9) . ?
C7 C8 1.406(9) . ?
C8 C9 1.417(8) . ?
C9 C10 1.357(8) . ?
C9 H9 0.9500 . ?
C10 C11 1.432(8) . ?
C10 H10 0.9500 . ?
C11 C12 1.406(8) . ?
C12 C19 1.378(9) . ?
C12 C13 1.496(9) . ?
C13 C14 1.385(10) . ?
C13 C18 1.395(9) . ?
C14 C15 1.397(9) . ?
C14 H14 0.9500 . ?
C15 C16 1.363(12) . ?
C15 H15 0.9500 . ?
C16 C17 1.379(13) . ?
C16 H16 0.9500 . ?
C17 C18 1.381(11) . ?
C17 H17 0.9500 . ?
C18 H18 0.9500 . ?
C19 C20 1.416(8) . ?
C20 C21 1.374(9) . ?
C20 H20 0.9500 . ?
C21 C22 1.409(9) . ?
C21 H21 0.9500 . ?
C22 C23 1.385(9) . ?
C23 C30 1.415(8) . ?
C23 C24 1.504(8) . ?
C24 C25 1.373(9) . ?
C24 C29 1.385(9) . ?
C25 C26 1.385(9) . ?
C25 H25 0.9500 . ?
C26 C27 1.370(10) . ?
C26 H26 0.9500 . ?
C27 C28 1.380(9) . ?
C27 H27 0.9500 . ?
C28 C29 1.390(9) . ?
C28 H28 0.9500 . ?
C29 H29 0.9500 . ?
C30 N3 1.394(7) . ?
C30 C31 1.429(8) . ?
C31 C32 1.337(8) . ?
C31 H31 0.9500 . ?
C32 C33 1.433(8) . ?
C32 H32 0.9500 . ?
C33 C34 1.393(8) . ?
C33 N3 1.395(8) . ?
C34 C41 1.405(9) . ?
C34 C35 1.494(9) . ?
C35 C36 1.389(9) . ?
C35 C40 1.401(8) . ?
C36 C37 1.387(9) . ?
C36 H36 0.9500 . ?
C37 C38 1.393(10) . ?
C37 H37 0.9500 . ?
C38 C39 1.355(10) . ?
C38 H38 0.9500 . ?
C39 C40 1.382(9) . ?
C39 H39 0.9500 . ?
C40 H40 0.9500 . ?
C41 C42 1.417(8) . ?
C42 C43 1.359(8) . ?
C42 H42 0.9500 . ?
C43 C44 1.415(8) . ?
C43 H43 0.9500 . ?
N3 Pd1 2.026(5) . ?
C45 C53 1.410(9) . ?
C45 C47 1.413(9) . ?
C45 C46 1.431(9) . ?
C46 N4 1.137(9) . ?
C47 C49 1.407(9) . ?
C47 C48 1.420(10) . ?
C48 N5 1.143(9) . ?
C49 C51 1.407(9) . ?
C49 C50 1.418(9) . ?
C50 N6 1.142(9) . ?
C51 C52 1.405(10) . ?
C51 C53 1.408(9) . ?
C52 N7 1.150(10) . ?
C53 C54 1.409(9) . ?
C54 N8 1.158(9) . ?
C55 C56 1.384(9) . ?
C55 C60 1.399(9) . ?
C55 H55 0.9500 . ?
C56 C57 1.373(11) . ?
C56 H56 0.9500 . ?
C57 C58 1.370(12) . ?
C57 H57 0.9500 . ?
C58 C59 1.391(9) . ?
C58 H58 0.9500 . ?
C59 C60 1.392(9) . ?
C59 H59 0.9500 . ?
C60 C61 1.482(8) . ?
C61 C98 1.391(9) . ?
C61 C62 1.409(8) . ?
C62 N9 1.394(7) . ?
C62 C63 1.428(8) . ?
C63 C64 1.336(9) . ?
C63 H63 0.9500 . ?
C64 C65 1.433(8) . ?
C64 H64 0.9500 . ?
C65 N9 1.390(7) . ?
C65 C66 1.407(8) . ?
C66 C73 1.389(9) . ?
C66 C67 1.495(8) . ?
C67 C68 1.387(9) . ?
C67 C72 1.396(10) . ?
C68 C69 1.380(11) . ?
C68 H68 0.9500 . ?
C69 C70 1.374(13) . ?
C69 H69 0.9500 . ?
C70 C71 1.368(13) . ?
C70 H70 0.9500 . ?
C71 C72 1.383(9) . ?
C71 H71 0.9500 . ?
C72 H72 0.9500 . ?
C73 C74 1.424(8) . ?
C74 C75 1.356(8) . ?
C74 H74 0.9500 . ?
C75 C76 1.406(9) . ?
C75 H75 0.9500 . ?
C76 C77 1.411(9) . ?
C77 C84 1.408(8) . ?
C77 C78 1.485(8) . ?
C78 C79 1.394(9) . ?
C78 C83 1.396(8) . ?
C79 C80 1.387(8) . ?
C79 H79 0.9500 . ?
C80 C81 1.372(9) . ?
C80 H80 0.9500 . ?
C81 C82 1.388(9) . ?
C81 H81 0.9500 . ?
C82 C83 1.383(8) . ?
C82 H82 0.9500 . ?
C83 H83 0.9500 . ?
C84 C85 1.433(8) . ?
C85 C86 1.340(8) . ?
C85 H85 0.9500 . ?
C86 C87 1.433(8) . ?
C86 H86 0.9500 . ?
C87 C88 1.405(8) . ?
C88 C95 1.405(8) . ?
C88 C89 1.485(9) . ?
C89 C90 1.392(9) . ?
C89 C94 1.394(8) . ?
C90 C91 1.380(9) . ?
C90 H90 0.9500 . ?
C91 C92 1.369(9) . ?
C91 H91 0.9500 . ?
C92 C93 1.381(10) . ?
C92 H92 0.9500 . ?
C93 C94 1.384(9) . ?
C93 H93 0.9500 . ?
C94 H94 0.9500 . ?
C95 C96 1.417(8) . ?
C96 C97 1.353(9) . ?
C96 H96 0.9500 . ?
C97 C98 1.417(8) . ?
C97 H97 0.9500 . ?
N9 Pd2 2.042(5) . ?
C99 C101 1.403(9) . ?
C99 C107 1.407(9) . ?
C99 C100 1.420(9) . ?
C100 N12 1.141(9) . ?
C101 C103 1.402(9) . ?
C101 C102 1.422(9) . ?
C102 N13 1.148(9) . ?
C103 C104 1.419(10) . ?
C103 C105 1.422(9) . ?
C104 N14 1.138(9) . ?
C105 C106 1.407(9) . ?
C105 C107 1.412(9) . ?
C106 N15 1.158(9) . ?
C107 C108 1.410(9) . ?
C108 N16 1.141(9) . ?
Cl1 C109 1.691(16) . ?
Cl2 C109 1.763(16) . ?
Cl3 C109 1.785(16) . ?
C109 H111 1.0000 . ?
Cl10 C111 1.80(3) . ?
Cl11 C111 1.94(3) . ?
Cl11 Cl12 2.334(13) . ?
Cl12 C111 1.76(2) . ?
C111 H112 1.0000 . ?
C110 Cl14 1.709(12) . ?
C110 Cl13 1.719(10) . ?
C110 Cl15 1.734(9) . ?
C110 H113 1.0000 . ?

loop_
_geom_torsion_atom_site_label_1
_geom_torsion_atom_site_label_2
_geom_torsion_atom_site_label_3
_geom_torsion_atom_site_label_4
_geom_torsion
_geom_torsion_site_symmetry_1
_geom_torsion_site_symmetry_2
_geom_torsion_site_symmetry_3
_geom_torsion_site_symmetry_4
_geom_torsion_publ_flag
C6 C1 C2 C3 -1.4(9) . . . . ?
C1 C2 C3 C4 1.0(9) . . . . ?
C2 C3 C4 C5 -0.2(10) . . . . ?
C3 C4 C5 C6 -0.3(10) . . . . ?
C4 C5 C6 C1 -0.1(10) . . . . ?
C4 C5 C6 C7 -177.3(6) . . . . ?
C2 C1 C6 C5 0.9(9) . . . . ?
C2 C1 C6 C7 178.1(6) . . . . ?
C5 C6 C7 C44 55.8(8) . . . . ?
C1 C6 C7 C44 -121.3(7) . . . . ?
C5 C6 C7 C8 -122.7(7) . . . . ?
C1 C6 C7 C8 60.2(8) . . . . ?
C44 C7 C8 N1 9.0(11) . . . . ?
C6 C7 C8 N1 -172.7(6) . . . . ?
C44 C7 C8 C9 -175.5(6) . . . . ?
C6 C7 C8 C9 2.9(9) . . . . ?
C11 N1 C8 C7 176.7(6) . . . . ?
Pd1 N1 C8 C7 -18.2(10) . . . . ?
C11 N1 C8 C9 0.6(7) . . . . ?
Pd1 N1 C8 C9 165.6(4) . . . . ?
C7 C8 C9 C10 -176.2(6) . . . . ?
N1 C8 C9 C10 0.0(7) . . . . ?
C8 C9 C10 C11 -0.6(7) . . . . ?
C8 N1 C11 C12 -176.1(6) . . . . ?
Pd1 N1 C11 C12 19.2(10) . . . . ?
C8 N1 C11 C10 -0.9(7) . . . . ?
Pd1 N1 C11 C10 -165.6(5) . . . . ?
C9 C10 C11 C12 176.2(6) . . . . ?
C9 C10 C11 N1 0.9(7) . . . . ?
N1 C11 C12 C19 -11.5(11) . . . . ?
C10 C11 C12 C19 174.1(6) . . . . ?
N1 C11 C12 C13 166.5(6) . . . . ?
C10 C11 C12 C13 -7.9(10) . . . . ?
C19 C12 C13 C14 125.2(7) . . . . ?
C11 C12 C13 C14 -53.0(8) . . . . ?
C19 C12 C13 C18 -54.3(8) . . . . ?
C11 C12 C13 C18 127.5(6) . . . . ?
C18 C13 C14 C15 1.4(9) . . . . ?
C12 C13 C14 C15 -178.1(6) . . . . ?
C13 C14 C15 C16 -1.2(10) . . . . ?
C14 C15 C16 C17 0.7(11) . . . . ?
C15 C16 C17 C18 -0.4(12) . . . . ?
C16 C17 C18 C13 0.6(11) . . . . ?
C14 C13 C18 C17 -1.1(10) . . . . ?
C12 C13 C18 C17 178.4(6) . . . . ?
C11 C12 C19 C20 167.0(7) . . . . ?
C13 C12 C19 C20 -11.1(11) . . . . ?
C11 C12 C19 N21 4.3(12) . . . . ?
C13 C12 C19 N21 -173.8(8) . . . . ?
C11 C12 C19 S6 -30.3(9) . . . . ?
C13 C12 C19 S6 151.6(5) . . . . ?
C22 N21 C19 C12 -172.9(7) . . . . ?
Pd1 N21 C19 C12 -5.6(14) . . . . ?
C22 N21 C19 C20 20.3(10) . . . . ?
Pd1 N21 C19 C20 -172.4(8) . . . . ?
C22 S6 C19 C12 169.6(6) . . . . ?
Pd1 S6 C19 C12 55.7(6) . . . . ?
C22 S6 C19 C20 -23.9(5) . . . . ?
Pd1 S6 C19 C20 -137.9(4) . . . . ?
C12 C19 C20 C21 -177.9(7) . . . . ?
N21 C19 C20 C21 -12.6(9) . . . . ?
S6 C19 C20 C21 18.1(7) . . . . ?
C19 C20 C21 C22 -0.9(8) . . . . ?
C20 C21 C22 C23 175.0(7) . . . . ?
C20 C21 C22 N21 14.0(9) . . . . ?
C20 C21 C22 S6 -17.0(7) . . . . ?
C19 N21 C22 C23 176.1(7) . . . . ?
Pd1 N21 C22 C23 8.9(15) . . . . ?
C19 N21 C22 C21 -20.9(10) . . . . ?
Pd1 N21 C22 C21 171.8(8) . . . . ?
C19 S6 C22 C23 -166.6(6) . . . . ?
Pd1 S6 C22 C23 -52.9(7) . . . . ?
C19 S6 C22 C21 23.7(6) . . . . ?
Pd1 S6 C22 C21 137.4(4) . . . . ?
C21 C22 C23 C30 -166.5(7) . . . . ?
N21 C22 C23 C30 -8.6(12) . . . . ?
S6 C22 C23 C30 26.4(10) . . . . ?
C21 C22 C23 C24 11.9(11) . . . . ?
N21 C22 C23 C24 169.8(8) . . . . ?
S6 C22 C23 C24 -155.2(5) . . . . ?
C22 C23 C24 C25 53.6(9) . . . . ?
C30 C23 C24 C25 -127.9(7) . . . . ?
C22 C23 C24 C29 -126.9(7) . . . . ?
C30 C23 C24 C29 51.6(8) . . . . ?
C29 C24 C25 C26 -0.6(10) . . . . ?
C23 C24 C25 C26 178.9(6) . . . . ?
C24 C25 C26 C27 -0.2(11) . . . . ?
C25 C26 C27 C28 0.5(11) . . . . ?
C26 C27 C28 C29 0.0(10) . . . . ?
C25 C24 C29 C28 1.1(10) . . . . ?
C23 C24 C29 C28 -178.4(6) . . . . ?
C27 C28 C29 C24 -0.8(10) . . . . ?
C22 C23 C30 N3 13.9(10) . . . . ?
C24 C23 C30 N3 -164.5(6) . . . . ?
C22 C23 C30 C31 -170.6(6) . . . . ?
C24 C23 C30 C31 11.0(9) . . . . ?
N3 C30 C31 C32 2.4(7) . . . . ?
C23 C30 C31 C32 -173.8(6) . . . . ?
C30 C31 C32 C33 -0.1(7) . . . . ?
C31 C32 C33 C34 174.0(6) . . . . ?
C31 C32 C33 N3 -2.3(7) . . . . ?
N3 C33 C34 C41 -14.8(10) . . . . ?
C32 C33 C34 C41 169.6(6) . . . . ?
N3 C33 C34 C35 165.4(6) . . . . ?
C32 C33 C34 C35 -10.3(9) . . . . ?
C33 C34 C35 C36 -56.2(8) . . . . ?
C41 C34 C35 C36 123.9(7) . . . . ?
C33 C34 C35 C40 126.3(6) . . . . ?
C41 C34 C35 C40 -53.5(9) . . . . ?
C40 C35 C36 C37 -1.5(10) . . . . ?
C34 C35 C36 C37 -179.0(6) . . . . ?
C35 C36 C37 C38 1.0(10) . . . . ?
C36 C37 C38 C39 0.4(10) . . . . ?
C37 C38 C39 C40 -1.3(10) . . . . ?
C38 C39 C40 C35 0.7(9) . . . . ?
C36 C35 C40 C39 0.6(9) . . . . ?
C34 C35 C40 C39 178.1(6) . . . . ?
C33 C34 C41 C42 174.6(7) . . . . ?
C35 C34 C41 C42 -5.5(10) . . . . ?
C33 C34 C41 N18 7.0(11) . . . . ?
C35 C34 C41 N18 -173.1(7) . . . . ?
C33 C34 C41 S4 -28.1(9) . . . . ?
C35 C34 C41 S4 151.8(5) . . . . ?
C44 N18 C41 C34 -174.9(7) . . . . ?
Pd1 N18 C41 C34 -3.9(12) . . . . ?
C44 N18 C41 C42 15.1(9) . . . . ?
Pd1 N18 C41 C42 -173.9(6) . . . . ?
C44 S4 C41 C34 168.6(6) . . . . ?
Pd1 S4 C41 C34 58.4(7) . . . . ?
C44 S4 C41 C42 -30.3(6) . . . . ?
Pd1 S4 C41 C42 -140.5(5) . . . . ?
C34 C41 C42 C43 180.0(7) . . . . ?
N18 C41 C42 C43 -10.5(8) . . . . ?
S4 C41 C42 C43 21.8(7) . . . . ?
C41 C42 C43 C44 1.8(7) . . . . ?
C8 C7 C44 C43 -170.3(7) . . . . ?
C6 C7 C44 C43 11.3(10) . . . . ?
C8 C7 C44 N18 -1.2(11) . . . . ?
C6 C7 C44 N18 -179.6(7) . . . . ?
C8 C7 C44 S4 33.5(9) . . . . ?
C6 C7 C44 S4 -145.0(5) . . . . ?
C42 C43 C44 C7 178.4(7) . . . . ?
C42 C43 C44 N18 7.7(8) . . . . ?
C42 C43 C44 S4 -23.5(7) . . . . ?
C41 N18 C44 C7 174.8(7) . . . . ?
Pd1 N18 C44 C7 3.9(12) . . . . ?
C41 N18 C44 C43 -14.0(9) . . . . ?
Pd1 N18 C44 C43 175.1(6) . . . . ?
C41 S4 C44 C7 -168.6(6) . . . . ?
Pd1 S4 C44 C7 -56.4(6) . . . . ?
C41 S4 C44 C43 30.7(6) . . . . ?
Pd1 S4 C44 C43 142.9(4) . . . . ?
C23 C30 N3 C33 172.4(6) . . . . ?
C31 C30 N3 C33 -3.7(7) . . . . ?
C23 C30 N3 Pd1 -18.7(9) . . . . ?
C31 C30 N3 Pd1 165.2(4) . . . . ?
C34 C33 N3 C30 -172.5(6) . . . . ?
C32 C33 N3 C30 3.7(7) . . . . ?
C34 C33 N3 Pd1 18.3(9) . . . . ?
C32 C33 N3 Pd1 -165.5(4) . . . . ?
C53 C45 C47 C49 1.0(8) . . . . ?
C46 C45 C47 C49 -178.6(6) . . . . ?
C53 C45 C47 C48 177.3(7) . . . . ?
C46 C45 C47 C48 -2.2(11) . . . . ?
C45 C47 C49 C51 -1.4(8) . . . . ?
C48 C47 C49 C51 -177.7(7) . . . . ?
C45 C47 C49 C50 176.4(7) . . . . ?
C48 C47 C49 C50 0.1(12) . . . . ?
C47 C49 C51 C52 -177.1(7) . . . . ?
C50 C49 C51 C52 5.1(11) . . . . ?
C47 C49 C51 C53 1.3(8) . . . . ?
C50 C49 C51 C53 -176.5(7) . . . . ?
C52 C51 C53 C54 -5.1(11) . . . . ?
C49 C51 C53 C54 176.5(6) . . . . ?
C52 C51 C53 C45 177.6(7) . . . . ?
C49 C51 C53 C45 -0.7(8) . . . . ?
C47 C45 C53 C51 -0.1(8) . . . . ?
C46 C45 C53 C51 179.4(6) . . . . ?
C47 C45 C53 C54 -177.3(7) . . . . ?
C46 C45 C53 C54 2.2(11) . . . . ?
C60 C55 C56 C57 0.6(11) . . . . ?
C55 C56 C57 C58 0.1(11) . . . . ?
C56 C57 C58 C59 -0.7(11) . . . . ?
C57 C58 C59 C60 0.4(11) . . . . ?
C58 C59 C60 C55 0.3(10) . . . . ?
C58 C59 C60 C61 179.1(6) . . . . ?
C56 C55 C60 C59 -0.8(10) . . . . ?
C56 C55 C60 C61 -179.6(6) . . . . ?
C59 C60 C61 C98 -52.9(9) . . . . ?
C55 C60 C61 C98 125.9(7) . . . . ?
C59 C60 C61 C62 128.0(7) . . . . ?
C55 C60 C61 C62 -53.2(9) . . . . ?
C98 C61 C62 N9 -14.5(10) . . . . ?
C60 C61 C62 N9 164.6(6) . . . . ?
C98 C61 C62 C63 169.9(6) . . . . ?
C60 C61 C62 C63 -11.1(9) . . . . ?
N9 C62 C63 C64 -2.0(7) . . . . ?
C61 C62 C63 C64 174.4(6) . . . . ?
C62 C63 C64 C65 -0.1(8) . . . . ?
C63 C64 C65 N9 2.3(7) . . . . ?
C63 C64 C65 C66 -174.4(6) . . . . ?
N9 C65 C66 C73 12.3(11) . . . . ?
C64 C65 C66 C73 -171.6(7) . . . . ?
N9 C65 C66 C67 -165.4(6) . . . . ?
C64 C65 C66 C67 10.7(10) . . . . ?
C73 C66 C67 C68 -124.1(7) . . . . ?
C65 C66 C67 C68 53.8(9) . . . . ?
C73 C66 C67 C72 54.5(9) . . . . ?
C65 C66 C67 C72 -127.6(7) . . . . ?
C72 C67 C68 C69 1.2(10) . . . . ?
C66 C67 C68 C69 179.8(7) . . . . ?
C67 C68 C69 C70 -0.8(12) . . . . ?
C68 C69 C70 C71 0.3(12) . . . . ?
C69 C70 C71 C72 -0.3(11) . . . . ?
C70 C71 C72 C67 0.7(10) . . . . ?
C68 C67 C72 C71 -1.2(10) . . . . ?
C66 C67 C72 C71 -179.8(6) . . . . ?
C65 C66 C73 C74 -172.8(7) . . . . ?
C67 C66 C73 C74 4.9(11) . . . . ?
C65 C66 C73 N20 -4.6(13) . . . . ?
C67 C66 C73 N20 173.1(8) . . . . ?
C65 C66 C73 S5 30.1(10) . . . . ?
C67 C66 C73 S5 -152.2(5) . . . . ?
C76 N20 C73 C66 174.1(7) . . . . ?
Pd2 N20 C73 C66 3.1(13) . . . . ?
C76 N20 C73 C74 -15.3(9) . . . . ?
Pd2 N20 C73 C74 173.7(6) . . . . ?
C76 S5 C73 C66 -169.6(6) . . . . ?
Pd2 S5 C73 C66 -59.4(7) . . . . ?
C76 S5 C73 C74 29.4(6) . . . . ?
Pd2 S5 C73 C74 139.6(5) . . . . ?
C66 C73 C74 C75 179.5(7) . . . . ?
N20 C73 C74 C75 9.1(8) . . . . ?
S5 C73 C74 C75 -22.6(7) . . . . ?
C73 C74 C75 C76 0.1(8) . . . . ?
C74 C75 C76 C77 179.8(7) . . . . ?
C74 C75 C76 N20 -9.4(8) . . . . ?
C74 C75 C76 S5 22.3(7) . . . . ?
C73 N20 C76 C75 15.4(9) . . . . ?
Pd2 N20 C76 C75 -173.8(6) . . . . ?
C73 N20 C76 C77 -173.4(7) . . . . ?
Pd2 N20 C76 C77 -2.6(12) . . . . ?
C73 S5 C76 C75 -29.2(6) . . . . ?
Pd2 S5 C76 C75 -138.8(4) . . . . ?
C73 S5 C76 C77 169.9(6) . . . . ?
Pd2 S5 C76 C77 60.2(6) . . . . ?
C75 C76 C77 C84 170.3(7) . . . . ?
N20 C76 C77 C84 1.4(11) . . . . ?
S5 C76 C77 C84 -33.0(9) . . . . ?
C75 C76 C77 C78 -10.5(10) . . . . ?
N20 C76 C77 C78 -179.4(7) . . . . ?
S5 C76 C77 C78 146.2(5) . . . . ?
C84 C77 C78 C79 126.4(6) . . . . ?
C76 C77 C78 C79 -52.9(8) . . . . ?
C84 C77 C78 C83 -52.1(8) . . . . ?
C76 C77 C78 C83 128.6(7) . . . . ?
C83 C78 C79 C80 0.2(9) . . . . ?
C77 C78 C79 C80 -178.4(6) . . . . ?
C78 C79 C80 C81 0.6(9) . . . . ?
C79 C80 C81 C82 -1.1(9) . . . . ?
C80 C81 C82 C83 0.9(10) . . . . ?
C81 C82 C83 C78 -0.1(10) . . . . ?
C79 C78 C83 C82 -0.4(9) . . . . ?
C77 C78 C83 C82 178.1(6) . . . . ?
C87 N11 C84 C77 -175.7(6) . . . . ?
Pd2 N11 C84 C77 16.7(9) . . . . ?
C87 N11 C84 C85 1.8(7) . . . . ?
Pd2 N11 C84 C85 -165.7(4) . . . . ?
C76 C77 C84 N11 -9.0(10) . . . . ?
C78 C77 C84 N11 171.8(6) . . . . ?
C76 C77 C84 C85 173.8(6) . . . . ?
C78 C77 C84 C85 -5.4(9) . . . . ?
N11 C84 C85 C86 -1.4(7) . . . . ?
C77 C84 C85 C86 176.3(6) . . . . ?
C84 C85 C86 C87 0.4(7) . . . . ?
C84 N11 C87 C88 173.1(6) . . . . ?
Pd2 N11 C87 C88 -19.4(9) . . . . ?
C84 N11 C87 C86 -1.6(7) . . . . ?
Pd2 N11 C87 C86 165.9(4) . . . . ?
C85 C86 C87 N11 0.7(7) . . . . ?
C85 C86 C87 C88 -174.2(6) . . . . ?
N11 C87 C88 C95 14.8(10) . . . . ?
C86 C87 C88 C95 -171.2(6) . . . . ?
N11 C87 C88 C89 -165.3(6) . . . . ?
C86 C87 C88 C89 8.7(9) . . . . ?
C87 C88 C89 C90 52.9(8) . . . . ?
C95 C88 C89 C90 -127.2(7) . . . . ?
C87 C88 C89 C94 -128.5(6) . . . . ?
C95 C88 C89 C94 51.4(8) . . . . ?
C94 C89 C90 C91 0.5(9) . . . . ?
C88 C89 C90 C91 179.1(6) . . . . ?
C89 C90 C91 C92 -0.9(9) . . . . ?
C90 C91 C92 C93 1.3(10) . . . . ?
C91 C92 C93 C94 -1.4(9) . . . . ?
C92 C93 C94 C89 1.0(9) . . . . ?
C90 C89 C94 C93 -0.6(9) . . . . ?
C88 C89 C94 C93 -179.2(5) . . . . ?
C87 C88 C95 C96 -169.9(7) . . . . ?
C89 C88 C95 C96 10.2(11) . . . . ?
C87 C88 C95 N19 -8.7(12) . . . . ?
C89 C88 C95 N19 171.4(8) . . . . ?
C87 C88 C95 S2 25.5(9) . . . . ?
C89 C88 C95 S2 -154.4(5) . . . . ?
C98 N19 C95 C88 175.1(7) . . . . ?
Pd2 N19 C95 C88 8.3(14) . . . . ?
C98 N19 C95 C96 -19.7(10) . . . . ?
Pd2 N19 C95 C96 173.5(7) . . . . ?
C98 S2 C95 C88 -169.0(6) . . . . ?
Pd2 S2 C95 C88 -53.7(6) . . . . ?
C98 S2 C95 C96 23.6(6) . . . . ?
Pd2 S2 C95 C96 139.0(4) . . . . ?
C88 C95 C96 C97 176.8(7) . . . . ?
N19 C95 C96 C97 12.7(9) . . . . ?
S2 C95 C96 C97 -17.7(7) . . . . ?
C95 C96 C97 C98 -0.1(8) . . . . ?
C62 C61 C98 C97 169.7(7) . . . . ?
C60 C61 C98 C97 -9.3(11) . . . . ?
C62 C61 C98 N19 9.2(12) . . . . ?
C60 C61 C98 N19 -169.9(8) . . . . ?
C62 C61 C98 S2 -24.5(9) . . . . ?
C60 C61 C98 S2 156.4(5) . . . . ?
C96 C97 C98 C61 -175.6(7) . . . . ?
C96 C97 C98 N19 -11.9(8) . . . . ?
C96 C97 C98 S2 17.9(7) . . . . ?
C95 N19 C98 C61 -175.5(7) . . . . ?
Pd2 N19 C98 C61 -8.2(13) . . . . ?
C95 N19 C98 C97 19.5(10) . . . . ?
Pd2 N19 C98 C97 -173.3(7) . . . . ?
C95 S2 C98 C61 167.7(6) . . . . ?
Pd2 S2 C98 C61 53.3(6) . . . . ?
C95 S2 C98 C97 -23.8(6) . . . . ?
Pd2 S2 C98 C97 -138.2(4) . . . . ?
C66 C65 N9 C62 173.2(6) . . . . ?
C64 C65 N9 C62 -3.5(7) . . . . ?
C66 C65 N9 Pd2 -17.7(9) . . . . ?
C64 C65 N9 Pd2 165.7(4) . . . . ?
C61 C62 N9 C65 -172.9(6) . . . . ?
C63 C62 N9 C65 3.4(7) . . . . ?
C61 C62 N9 Pd2 18.0(9) . . . . ?
C63 C62 N9 Pd2 -165.8(4) . . . . ?
C107 C99 C101 C103 1.1(8) . . . . ?
C100 C99 C101 C103 -177.2(7) . . . . ?
C107 C99 C101 C102 180.0(7) . . . . ?
C100 C99 C101 C102 1.7(12) . . . . ?
C99 C101 C103 C104 176.0(7) . . . . ?
C102 C101 C103 C104 -2.9(12) . . . . ?
C99 C101 C103 C105 -0.6(8) . . . . ?
C102 C101 C103 C105 -179.5(7) . . . . ?
C101 C103 C105 C106 178.6(7) . . . . ?
C104 C103 C105 C106 2.0(12) . . . . ?
C101 C103 C105 C107 -0.1(8) . . . . ?
C104 C103 C105 C107 -176.7(7) . . . . ?
C101 C99 C107 C108 177.9(6) . . . . ?
C100 C99 C107 C108 -3.7(11) . . . . ?
C101 C99 C107 C105 -1.1(8) . . . . ?
C100 C99 C107 C105 177.2(6) . . . . ?
C106 C105 C107 C99 -178.0(6) . . . . ?
C103 C105 C107 C99 0.7(8) . . . . ?
C106 C105 C107 C108 3.0(11) . . . . ?
C103 C105 C107 C108 -178.3(7) . . . . ?
Cl11 Cl12 C111 Cl10 -125.4(15) . . . . ?
